data_8102713
loop_
_publ_author_name
'Jian-Qiang Liu'
'Tie Wu'

_publ_section_title
;
 Crystal structure of
 (2,2'-bipyridine)(adamantane-1,3-dicarboxylato)manganese(II) hydrate,
 Mn(C10H8N2)(C12H14O4) &#x00B7; H2O
;
_journal_issue 3
_journal_name_full 'Zeitschrift f\"ur Kristallographie - New Crystal Structures'
_journal_page_first 483
_journal_volume 225
_journal_year 2010
_chemical_formula_sum 'C22 H24 Mn N2 O5'
_chemical_formula_weight 451.37
_space_group_IT_number 2
_symmetry_cell_setting triclinic
_symmetry_space_group_name_Hall '-P 1'
_symmetry_space_group_name_H-M 'P -1'
_atom_sites_solution_hydrogens geom
_atom_sites_solution_primary direct
_atom_sites_solution_secondary difmap
_audit_creation_method SHELXL-97
_cell_angle_alpha 63.137(3)
_cell_angle_beta 70.425(4)
_cell_angle_gamma 77.851(3)
_cell_formula_units_Z 2
_cell_length_a 9.597(2)
_cell_length_b 10.825(2)
_cell_length_c 11.445(3)
_cell_measurement_reflns_used 3498
_cell_measurement_temperature 298(2)
_cell_measurement_theta_max 25.20
_cell_measurement_theta_min 2.07
_cell_volume 996.9(4)
_computing_cell_refinement APEX2
_computing_data_collection 'APEX2 (Bruker, 2004)'
_computing_data_reduction APEX2
_computing_molecular_graphics APEX2
_computing_publication_material APEX2
_computing_structure_refinement 'SHELXL-97 (Sheldrick, 1997)'
_computing_structure_solution 'SHELXS-97 (Sheldrick, 1990)'
_diffrn_ambient_temperature 298(2)
_diffrn_measured_fraction_theta_full 0.974
_diffrn_measured_fraction_theta_max 0.974
_diffrn_measurement_device_type 'Bruker APEX SMART II'
_diffrn_measurement_method \w
_diffrn_radiation_monochromator graphite
_diffrn_radiation_source 'fine-focus sealed tube'
_diffrn_radiation_type MoK\a
_diffrn_radiation_wavelength 0.71073
_diffrn_reflns_av_R_equivalents 0.0176
_diffrn_reflns_av_sigmaI/netI 0.0430
_diffrn_reflns_limit_h_max 11
_diffrn_reflns_limit_h_min -9
_diffrn_reflns_limit_k_max 12
_diffrn_reflns_limit_k_min -12
_diffrn_reflns_limit_l_max 12
_diffrn_reflns_limit_l_min -13
_diffrn_reflns_number 4814
_diffrn_reflns_theta_full 25.20
_diffrn_reflns_theta_max 25.20
_diffrn_reflns_theta_min 2.07
_diffrn_standards_interval_time 0
_diffrn_standards_number 0
_exptl_absorpt_coefficient_mu 0.700
_exptl_absorpt_correction_T_max 0.9145
_exptl_absorpt_correction_T_min 0.8389
_exptl_absorpt_correction_type multi-scan
_exptl_absorpt_process_details SADABS
_exptl_crystal_colour colorless
_exptl_crystal_density_diffrn 1.504
_exptl_crystal_density_method 'not measured'
_exptl_crystal_description block
_exptl_crystal_F_000 470
_exptl_crystal_size_max 0.26
_exptl_crystal_size_mid 0.19
_exptl_crystal_size_min 0.13
_refine_diff_density_max 0.495
_refine_diff_density_min -0.320
_refine_diff_density_rms 0.055
_refine_ls_extinction_method none
_refine_ls_goodness_of_fit_ref 0.847
_refine_ls_hydrogen_treatment constr
_refine_ls_matrix_type full
_refine_ls_number_parameters 278
_refine_ls_number_reflns 3498
_refine_ls_number_restraints 3
_refine_ls_restrained_S_all 0.846
_refine_ls_R_factor_all 0.0479
_refine_ls_R_factor_gt 0.0366
_refine_ls_shift/su_max 0.000
_refine_ls_shift/su_mean 0.000
_refine_ls_structure_factor_coef Fsqd
_refine_ls_weighting_details 'calc w=1/[\s^2^(Fo^2^)+(0.0690P)^2^+0.5000P] where P=(Fo^2^+2Fc^2^)/3'
_refine_ls_weighting_scheme calc
_refine_ls_wR_factor_gt 0.0965
_refine_ls_wR_factor_ref 0.1024
_reflns_number_gt 2706
_reflns_number_total 3498
_reflns_threshold_expression >2sigma(I)
_cod_data_source_file 1267-2991.cff
_cod_data_source_block Mn
_cod_original_sg_symbol_H-M p-1
_cod_database_code 8102713

loop_
_symmetry_equiv_pos_as_xyz
'x, y, z'
'-x, -y, -z'

loop_
_atom_site_label
_atom_site_type_symbol
_atom_site_fract_x
_atom_site_fract_y
_atom_site_fract_z
_atom_site_U_iso_or_equiv
_atom_site_adp_type
_atom_site_occupancy
_atom_site_symmetry_multiplicity
_atom_site_calc_flag
_atom_site_refinement_flags
_atom_site_disorder_assembly
_atom_site_disorder_group
O4 O 0.6400(2) 0.6752(2) 0.44771(19) 0.0432(5) Uani 1 1 d . . 1
O3 O 0.83976(19) 0.6720(2) 0.2849(2) 0.0441(5) Uani 1 1 d . . 1
C21 C 0.6994(3) 0.6730(2) 0.3338(3) 0.0325(6) Uani 1 1 d . . 1
Mn1 Mn -0.10814(4) 0.67781(4) 0.45392(4) 0.02982(14) Uani 1 1 d . . 1
O2 O 0.1318(2) 0.5339(2) 0.3942(2) 0.0522(5) Uani 1 1 d . . 1
O1 O 0.1122(2) 0.7565(2) 0.3269(3) 0.0590(6) Uani 1 1 d . . 1
N2 N -0.2023(2) 0.9067(2) 0.4042(2) 0.0382(5) Uani 1 1 d . A 1
N1 N -0.0963(2) 0.7354(2) 0.6176(2) 0.0397(5) Uani 1 1 d . A 1
C20 C 0.4424(2) 0.6603(2) 0.3278(2) 0.0280(5) Uani 1 1 d . . 1
H20A H 0.4071 0.7396 0.3506 0.034 Uiso 1 1 calc R . 1
H20B H 0.4296 0.5769 0.4121 0.034 Uiso 1 1 calc R . 1
C12 C 0.3501(2) 0.6568(2) 0.2419(2) 0.0264(5) Uani 1 1 d . . 1
C11 C 0.1890(3) 0.6478(3) 0.3256(3) 0.0328(6) Uani 1 1 d . . 1
C19 C 0.6064(3) 0.6699(2) 0.2504(2) 0.0275(5) Uani 1 1 d . . 1
C13 C 0.3713(3) 0.7901(3) 0.1092(3) 0.0330(6) Uani 1 1 d . . 1
H13A H 0.3140 0.7895 0.0539 0.040 Uiso 1 1 calc R . 1
H13B H 0.3358 0.8704 0.1304 0.040 Uiso 1 1 calc R . 1
C16 C 0.5708(3) 0.5416(3) 0.1272(3) 0.0349(6) Uani 1 1 d . . 1
H16 H 0.6065 0.4608 0.1052 0.042 Uiso 1 1 calc R . 1
C22 C 0.6257(3) 0.8039(2) 0.1158(3) 0.0330(6) Uani 1 1 d . . 1
H22A H 0.5920 0.8847 0.1363 0.040 Uiso 1 1 calc R . 1
H22B H 0.7296 0.8107 0.0652 0.040 Uiso 1 1 calc R . 1
C6 C -0.1441(3) 0.8656(3) 0.6073(3) 0.0395(6) Uani 1 1 d . A 1
C17 C 0.4071(3) 0.5307(3) 0.2069(3) 0.0316(6) Uani 1 1 d . . 1
H17A H 0.3949 0.4460 0.2900 0.038 Uiso 1 1 calc R . 1
H17B H 0.3501 0.5273 0.1527 0.038 Uiso 1 1 calc R . 1
C15 C 0.5902(3) 0.6737(3) -0.0045(3) 0.0411(6) Uani 1 1 d . . 1
H15A H 0.5341 0.6717 -0.0601 0.049 Uiso 1 1 calc R . 1
H15B H 0.6939 0.6795 -0.0558 0.049 Uiso 1 1 calc R . 1
C18 C 0.6615(3) 0.5453(3) 0.2127(3) 0.0338(6) Uani 1 1 d . . 1
H18A H 0.7652 0.5521 0.1617 0.041 Uiso 1 1 calc R . 1
H18B H 0.6525 0.4601 0.2951 0.041 Uiso 1 1 calc R . 1
C5 C -0.2219(3) 0.9515(3) 0.5009(3) 0.0389(6) Uani 1 1 d . A 1
C14 C 0.5356(3) 0.7999(3) 0.0296(3) 0.0353(6) Uani 1 1 d . . 1
H14 H 0.5477 0.8848 -0.0550 0.042 Uiso 1 1 calc R . 1
C8 C -0.0425(4) 0.8306(4) 0.7844(3) 0.0579(9) Uani 1 1 d . A 1
H8 H -0.0240 0.8626 0.8404 0.069 Uiso 1 1 calc R A 1
C1 C -0.2652(3) 0.9835(3) 0.3036(3) 0.0499(7) Uani 1 1 d . A 1
H1 H -0.2492 0.9543 0.2348 0.060 Uiso 1 1 calc R A 1
C7 C -0.1174(3) 0.9162(3) 0.6892(3) 0.0528(8) Uani 1 1 d . A 1
H7 H -0.1496 1.0066 0.6799 0.063 Uiso 1 1 calc R A 1
C9 C 0.0045(3) 0.6982(4) 0.7959(3) 0.0573(9) Uani 1 1 d . A 1
H9 H 0.0545 0.6388 0.8602 0.069 Uiso 1 1 calc R A 1
C10 C -0.0237(3) 0.6544(3) 0.7109(3) 0.0495(7) Uani 1 1 d . A 1
H10 H 0.0092 0.5646 0.7186 0.059 Uiso 1 1 calc R A 1
C2 C -0.3530(4) 1.1039(3) 0.2960(4) 0.0639(9) Uani 1 1 d . A 1
H2 H -0.3946 1.1549 0.2237 0.077 Uiso 1 1 calc R A 1
C4 C -0.3109(4) 1.0710(3) 0.4996(4) 0.0624(10) Uani 1 1 d . A 1
H4 H -0.3254 1.0998 0.5684 0.075 Uiso 1 1 calc R A 1
C3 C -0.3771(4) 1.1462(3) 0.3965(4) 0.0724(11) Uani 1 1 d . A 1
H3 H -0.4381 1.2256 0.3954 0.087 Uiso 1 1 calc R A 1
O5 O 0.0315(5) 0.8341(10) 0.0441(4) 0.273(4) Uani 1 1 d D B 1
H5WA H -0.047(8) 0.811(14) 0.107(9) 0.410 Uiso 1 1 d D . .
H5WB H 0.075(12) 0.886(12) 0.056(14) 0.410 Uiso 1 1 d D . .

loop_
_atom_site_aniso_label
_atom_site_aniso_U_11
_atom_site_aniso_U_22
_atom_site_aniso_U_33
_atom_site_aniso_U_23
_atom_site_aniso_U_13
_atom_site_aniso_U_12
O4 0.0404(11) 0.0590(12) 0.0372(10) -0.0212(9) -0.0106(9) -0.0147(9)
O3 0.0251(10) 0.0615(13) 0.0550(12) -0.0300(11) -0.0139(9) -0.0029(9)
C21 0.0352(15) 0.0265(13) 0.0390(15) -0.0112(11) -0.0160(12) -0.0042(11)
Mn1 0.0221(2) 0.0343(2) 0.0357(2) -0.01789(18) -0.00657(16) -0.00139(15)
O2 0.0298(10) 0.0563(13) 0.0506(12) -0.0026(11) -0.0067(9) -0.0168(10)
O1 0.0258(10) 0.0645(14) 0.0933(17) -0.0528(13) 0.0029(11) -0.0012(10)
N2 0.0286(11) 0.0384(12) 0.0532(14) -0.0246(11) -0.0107(11) -0.0010(10)
N1 0.0310(12) 0.0481(13) 0.0463(13) -0.0278(12) -0.0071(11) -0.0018(10)
C20 0.0249(13) 0.0317(13) 0.0298(12) -0.0156(11) -0.0051(11) -0.0038(10)
C12 0.0206(12) 0.0304(12) 0.0302(12) -0.0151(11) -0.0044(10) -0.0038(10)
C11 0.0226(13) 0.0498(16) 0.0328(13) -0.0207(13) -0.0084(11) -0.0064(12)
C19 0.0224(12) 0.0297(12) 0.0321(13) -0.0131(11) -0.0073(10) -0.0047(10)
C13 0.0261(13) 0.0336(14) 0.0370(14) -0.0109(12) -0.0120(11) -0.0008(11)
C16 0.0275(13) 0.0404(14) 0.0467(15) -0.0304(13) -0.0063(12) 0.0004(11)
C22 0.0259(13) 0.0322(13) 0.0373(14) -0.0108(12) -0.0060(11) -0.0079(11)
C6 0.0313(14) 0.0462(16) 0.0409(15) -0.0260(13) 0.0083(12) -0.0142(12)
C17 0.0280(13) 0.0334(13) 0.0385(14) -0.0186(12) -0.0085(11) -0.0046(11)
C15 0.0277(14) 0.0663(19) 0.0325(14) -0.0254(14) -0.0017(11) -0.0093(13)
C18 0.0252(13) 0.0339(13) 0.0443(15) -0.0199(12) -0.0099(12) 0.0030(11)
C5 0.0307(14) 0.0316(13) 0.0476(16) -0.0193(13) 0.0053(12) -0.0086(11)
C14 0.0305(14) 0.0366(14) 0.0292(13) -0.0034(11) -0.0065(11) -0.0101(11)
C8 0.0436(18) 0.097(3) 0.0500(19) -0.049(2) 0.0095(15) -0.0325(18)
C1 0.0478(18) 0.0377(16) 0.064(2) -0.0154(15) -0.0228(16) -0.0037(13)
C7 0.0503(19) 0.061(2) 0.0532(19) -0.0378(17) 0.0104(16) -0.0237(16)
C9 0.0390(17) 0.092(3) 0.0511(19) -0.0380(19) -0.0111(15) -0.0068(17)
C10 0.0410(17) 0.0630(19) 0.0531(18) -0.0329(16) -0.0150(15) 0.0035(15)
C2 0.050(2) 0.0424(18) 0.085(3) -0.0120(18) -0.0248(19) -0.0002(15)
C4 0.063(2) 0.0410(17) 0.070(2) -0.0303(17) 0.0069(19) -0.0008(16)
C3 0.057(2) 0.0345(17) 0.094(3) -0.0164(19) -0.003(2) 0.0059(16)
O5 0.100(3) 0.589(12) 0.060(2) -0.029(4) -0.019(2) -0.137(5)

loop_
_atom_type_symbol
_atom_type_description
_atom_type_scat_dispersion_real
_atom_type_scat_dispersion_imag
_atom_type_scat_source
C C 0.0033 0.0016 'International Tables Vol C Tables 4.2.6.8 and 6.1.1.4'
H H 0.0000 0.0000 'International Tables Vol C Tables 4.2.6.8 and 6.1.1.4'
N N 0.0061 0.0033 'International Tables Vol C Tables 4.2.6.8 and 6.1.1.4'
O O 0.0106 0.0060 'International Tables Vol C Tables 4.2.6.8 and 6.1.1.4'
Mn Mn 0.3368 0.7283 'International Tables Vol C Tables 4.2.6.8 and 6.1.1.4'

loop_
_geom_angle_atom_site_label_1
_geom_angle_atom_site_label_2
_geom_angle_atom_site_label_3
_geom_angle
_geom_angle_site_symmetry_1
_geom_angle_site_symmetry_3
_geom_angle_publ_flag
C21 O4 Mn1 85.93(15) . 1_655 ?
C21 O3 Mn1 97.45(15) . 1_655 ?
O4 C21 O3 120.6(2) . . ?
O4 C21 C19 120.9(2) . . ?
O3 C21 C19 118.5(2) . . ?
O2 Mn1 O3 102.88(8) 2_566 1_455 ?
O2 Mn1 O1 121.57(8) 2_566 . ?
O3 Mn1 O1 92.91(8) 1_455 . ?
O2 Mn1 N1 87.76(9) 2_566 . ?
O3 Mn1 N1 164.63(7) 1_455 . ?
O1 Mn1 N1 90.81(8) . . ?
O2 Mn1 N2 144.43(8) 2_566 . ?
O3 Mn1 N2 93.62(7) 1_455 . ?
O1 Mn1 N2 88.23(8) . . ?
N1 Mn1 N2 71.58(8) . . ?
O2 Mn1 O4 86.69(7) 2_566 1_455 ?
O3 Mn1 O4 56.02(6) 1_455 1_455 ?
O1 Mn1 O4 143.62(8) . 1_455 ?
N1 Mn1 O4 114.57(7) . 1_455 ?
N2 Mn1 O4 76.70(7) . 1_455 ?
C11 O2 Mn1 156.51(17) . 2_566 ?
C11 O1 Mn1 102.17(18) . . ?
C1 N2 C5 118.1(2) . . ?
C1 N2 Mn1 124.37(18) . . ?
C5 N2 Mn1 115.97(17) . . ?
C10 N1 C6 118.2(2) . . ?
C10 N1 Mn1 122.75(18) . . ?
C6 N1 Mn1 118.19(18) . . ?
C19 C20 C12 111.04(18) . . ?
C19 C20 H20A 109.4 . . ?
C12 C20 H20A 109.4 . . ?
C19 C20 H20B 109.4 . . ?
C12 C20 H20B 109.4 . . ?
H20A C20 H20B 108.0 . . ?
C11 C12 C17 111.5(2) . . ?
C11 C12 C13 111.06(19) . . ?
C17 C12 C13 109.08(19) . . ?
C11 C12 C20 107.75(18) . . ?
C17 C12 C20 108.81(18) . . ?
C13 C12 C20 108.59(19) . . ?
O2 C11 O1 119.3(2) . . ?
O2 C11 C12 121.2(2) . . ?
O1 C11 C12 119.5(2) . . ?
C20 C19 C21 111.77(19) . . ?
C20 C19 C18 109.33(19) . . ?
C21 C19 C18 109.57(19) . . ?
C20 C19 C22 108.98(18) . . ?
C21 C19 C22 109.30(19) . . ?
C18 C19 C22 107.8(2) . . ?
C14 C13 C12 110.08(18) . . ?
C14 C13 H13A 109.6 . . ?
C12 C13 H13A 109.6 . . ?
C14 C13 H13B 109.6 . . ?
C12 C13 H13B 109.6 . . ?
H13A C13 H13B 108.2 . . ?
C15 C16 C17 109.9(2) . . ?
C15 C16 C18 109.2(2) . . ?
C17 C16 C18 110.0(2) . . ?
C15 C16 H16 109.3 . . ?
C17 C16 H16 109.3 . . ?
C18 C16 H16 109.3 . . ?
C14 C22 C19 109.7(2) . . ?
C14 C22 H22A 109.7 . . ?
C19 C22 H22A 109.7 . . ?
C14 C22 H22B 109.7 . . ?
C19 C22 H22B 109.7 . . ?
H22A C22 H22B 108.2 . . ?
N1 C6 C7 121.5(3) . . ?
N1 C6 C5 116.0(2) . . ?
C7 C6 C5 122.5(3) . . ?
C16 C17 C12 109.65(19) . . ?
C16 C17 H17A 109.7 . . ?
C12 C17 H17A 109.7 . . ?
C16 C17 H17B 109.7 . . ?
C12 C17 H17B 109.7 . . ?
H17A C17 H17B 108.2 . . ?
C16 C15 C14 109.4(2) . . ?
C16 C15 H15A 109.8 . . ?
C14 C15 H15A 109.8 . . ?
C16 C15 H15B 109.8 . . ?
C14 C15 H15B 109.8 . . ?
H15A C15 H15B 108.2 . . ?
C16 C18 C19 110.33(19) . . ?
C16 C18 H18A 109.6 . . ?
C19 C18 H18A 109.6 . . ?
C16 C18 H18B 109.6 . . ?
C19 C18 H18B 109.6 . . ?
H18A C18 H18B 108.1 . . ?
N2 C5 C4 121.1(3) . . ?
N2 C5 C6 115.9(2) . . ?
C4 C5 C6 123.0(3) . . ?
C15 C14 C22 109.7(2) . . ?
C15 C14 C13 109.3(2) . . ?
C22 C14 C13 109.6(2) . . ?
C15 C14 H14 109.4 . . ?
C22 C14 H14 109.4 . . ?
C13 C14 H14 109.4 . . ?
C9 C8 C7 119.5(3) . . ?
C9 C8 H8 120.3 . . ?
C7 C8 H8 120.3 . . ?
N2 C1 C2 123.4(3) . . ?
N2 C1 H1 118.3 . . ?
C2 C1 H1 118.3 . . ?
C8 C7 C6 119.0(3) . . ?
C8 C7 H7 120.5 . . ?
C6 C7 H7 120.5 . . ?
C8 C9 C10 118.8(3) . . ?
C8 C9 H9 120.6 . . ?
C10 C9 H9 120.6 . . ?
N1 C10 C9 122.9(3) . . ?
N1 C10 H10 118.6 . . ?
C9 C10 H10 118.6 . . ?
C3 C2 C1 118.4(3) . . ?
C3 C2 H2 120.8 . . ?
C1 C2 H2 120.8 . . ?
C3 C4 C5 119.5(3) . . ?
C3 C4 H4 120.2 . . ?
C5 C4 H4 120.2 . . ?
C2 C3 C4 119.5(3) . . ?
C2 C3 H3 120.3 . . ?
C4 C3 H3 120.3 . . ?
H5WA O5 H5WB 109(3) . . ?

loop_
_geom_bond_atom_site_label_1
_geom_bond_atom_site_label_2
_geom_bond_distance
_geom_bond_site_symmetry_2
_geom_bond_publ_flag
O4 C21 1.244(3) . ?
O4 Mn1 2.4481(19) 1_655 ?
O3 C21 1.274(3) . ?
O3 Mn1 2.1831(19) 1_655 ?
C21 C19 1.524(3) . ?
Mn1 O2 2.163(2) 2_566 ?
Mn1 O3 2.1831(19) 1_455 ?
Mn1 O1 2.211(2) . ?
Mn1 N1 2.267(2) . ?
Mn1 N2 2.325(2) . ?
Mn1 O4 2.4481(19) 1_455 ?
O2 C11 1.249(3) . ?
O2 Mn1 2.163(2) 2_566 ?
O1 C11 1.254(3) . ?
N2 C1 1.331(4) . ?
N2 C5 1.342(3) . ?
N1 C10 1.338(4) . ?
N1 C6 1.351(3) . ?
C20 C19 1.525(3) . ?
C20 C12 1.544(3) . ?
C20 H20A 0.9700 . ?
C20 H20B 0.9700 . ?
C12 C11 1.518(3) . ?
C12 C17 1.535(3) . ?
C12 C13 1.538(3) . ?
C19 C18 1.534(3) . ?
C19 C22 1.554(3) . ?
C13 C14 1.533(3) . ?
C13 H13A 0.9700 . ?
C13 H13B 0.9700 . ?
C16 C15 1.526(4) . ?
C16 C17 1.528(3) . ?
C16 C18 1.529(3) . ?
C16 H16 0.9800 . ?
C22 C14 1.532(4) . ?
C22 H22A 0.9700 . ?
C22 H22B 0.9700 . ?
C6 C7 1.389(4) . ?
C6 C5 1.483(4) . ?
C17 H17A 0.9700 . ?
C17 H17B 0.9700 . ?
C15 C14 1.529(4) . ?
C15 H15A 0.9700 . ?
C15 H15B 0.9700 . ?
C18 H18A 0.9700 . ?
C18 H18B 0.9700 . ?
C5 C4 1.390(4) . ?
C14 H14 0.9800 . ?
C8 C9 1.369(5) . ?
C8 C7 1.375(5) . ?
C8 H8 0.9300 . ?
C1 C2 1.379(4) . ?
C1 H1 0.9300 . ?
C7 H7 0.9300 . ?
C9 C10 1.375(4) . ?
C9 H9 0.9300 . ?
C10 H10 0.9300 . ?
C2 C3 1.356(5) . ?
C2 H2 0.9300 . ?
C4 C3 1.370(5) . ?
C4 H4 0.9300 . ?
C3 H3 0.9300 . ?
O5 H5WA 0.841(10) . ?
O5 H5WB 0.843(10) . ?

loop_
_geom_torsion_atom_site_label_1
_geom_torsion_atom_site_label_2
_geom_torsion_atom_site_label_3
_geom_torsion_atom_site_label_4
_geom_torsion
_geom_torsion_site_symmetry_1
_geom_torsion_site_symmetry_2
_geom_torsion_site_symmetry_3
_geom_torsion_site_symmetry_4
_geom_torsion_publ_flag
Mn1 O4 C21 O3 0.6(2) 1_655 . . . ?
Mn1 O4 C21 C19 179.9(2) 1_655 . . . ?
Mn1 O3 C21 O4 -0.7(3) 1_655 . . . ?
Mn1 O3 C21 C19 180.00(17) 1_655 . . . ?
O2 Mn1 O1 C11 26.3(2) 2_566 . . . ?
O3 Mn1 O1 C11 -80.75(18) 1_455 . . . ?
N1 Mn1 O1 C11 114.17(18) . . . . ?
N2 Mn1 O1 C11 -174.29(18) . . . . ?
O4 Mn1 O1 C11 -109.75(18) 1_455 . . . ?
O2 Mn1 N2 C1 -116.4(2) 2_566 . . . ?
O3 Mn1 N2 C1 1.8(2) 1_455 . . . ?
O1 Mn1 N2 C1 94.6(2) . . . . ?
N1 Mn1 N2 C1 -173.9(2) . . . . ?
O4 Mn1 N2 C1 -52.0(2) 1_455 . . . ?
O2 Mn1 N2 C5 48.9(2) 2_566 . . . ?
O3 Mn1 N2 C5 167.04(18) 1_455 . . . ?
O1 Mn1 N2 C5 -100.15(19) . . . . ?
N1 Mn1 N2 C5 -8.71(18) . . . . ?
O4 Mn1 N2 C5 113.23(19) 1_455 . . . ?
O2 Mn1 N1 C10 39.3(2) 2_566 . . . ?
O3 Mn1 N1 C10 173.6(3) 1_455 . . . ?
O1 Mn1 N1 C10 -82.3(2) . . . . ?
N2 Mn1 N1 C10 -170.1(2) . . . . ?
O4 Mn1 N1 C10 124.6(2) 1_455 . . . ?
O2 Mn1 N1 C6 -151.4(2) 2_566 . . . ?
O3 Mn1 N1 C6 -17.0(4) 1_455 . . . ?
O1 Mn1 N1 C6 87.0(2) . . . . ?
N2 Mn1 N1 C6 -0.82(18) . . . . ?
O4 Mn1 N1 C6 -66.1(2) 1_455 . . . ?
C19 C20 C12 C11 -179.80(19) . . . . ?
C19 C20 C12 C17 59.2(2) . . . . ?
C19 C20 C12 C13 -59.4(2) . . . . ?
Mn1 O2 C11 O1 -122.6(4) 2_566 . . . ?
Mn1 O2 C11 C12 56.9(6) 2_566 . . . ?
Mn1 O1 C11 O2 -3.5(3) . . . . ?
Mn1 O1 C11 C12 177.07(17) . . . . ?
C17 C12 C11 O2 23.0(3) . . . . ?
C13 C12 C11 O2 144.8(2) . . . . ?
C20 C12 C11 O2 -96.4(3) . . . . ?
C17 C12 C11 O1 -157.6(2) . . . . ?
C13 C12 C11 O1 -35.7(3) . . . . ?
C20 C12 C11 O1 83.1(3) . . . . ?
C12 C20 C19 C21 -179.84(18) . . . . ?
C12 C20 C19 C18 -58.4(2) . . . . ?
C12 C20 C19 C22 59.2(2) . . . . ?
O4 C21 C19 C20 -3.7(3) . . . . ?
O3 C21 C19 C20 175.6(2) . . . . ?
O4 C21 C19 C18 -125.1(2) . . . . ?
O3 C21 C19 C18 54.3(3) . . . . ?
O4 C21 C19 C22 117.0(3) . . . . ?
O3 C21 C19 C22 -63.7(3) . . . . ?
C11 C12 C13 C14 177.56(19) . . . . ?
C17 C12 C13 C14 -59.2(3) . . . . ?
C20 C12 C13 C14 59.3(2) . . . . ?
C20 C19 C22 C14 -59.0(2) . . . . ?
C21 C19 C22 C14 178.6(2) . . . . ?
C18 C19 C22 C14 59.6(2) . . . . ?
C10 N1 C6 C7 1.0(4) . . . . ?
Mn1 N1 C6 C7 -168.8(2) . . . . ?
C10 N1 C6 C5 179.2(2) . . . . ?
Mn1 N1 C6 C5 9.4(3) . . . . ?
C15 C16 C17 C12 -60.2(3) . . . . ?
C18 C16 C17 C12 60.1(3) . . . . ?
C11 C12 C17 C16 -177.98(19) . . . . ?
C13 C12 C17 C16 59.0(3) . . . . ?
C20 C12 C17 C16 -59.3(3) . . . . ?
C17 C16 C15 C14 60.5(3) . . . . ?
C18 C16 C15 C14 -60.2(3) . . . . ?
C15 C16 C18 C19 61.4(3) . . . . ?
C17 C16 C18 C19 -59.3(3) . . . . ?
C20 C19 C18 C16 58.0(3) . . . . ?
C21 C19 C18 C16 -179.2(2) . . . . ?
C22 C19 C18 C16 -60.4(3) . . . . ?
C1 N2 C5 C4 2.9(4) . . . . ?
Mn1 N2 C5 C4 -163.3(2) . . . . ?
C1 N2 C5 C6 -177.4(2) . . . . ?
Mn1 N2 C5 C6 16.4(3) . . . . ?
N1 C6 C5 N2 -17.3(3) . . . . ?
C7 C6 C5 N2 160.9(2) . . . . ?
N1 C6 C5 C4 162.5(3) . . . . ?
C7 C6 C5 C4 -19.4(4) . . . . ?
C16 C15 C14 C22 60.2(3) . . . . ?
C16 C15 C14 C13 -60.1(3) . . . . ?
C19 C22 C14 C15 -60.2(3) . . . . ?
C19 C22 C14 C13 59.8(3) . . . . ?
C12 C13 C14 C15 59.8(3) . . . . ?
C12 C13 C14 C22 -60.5(3) . . . . ?
C5 N2 C1 C2 -2.1(4) . . . . ?
Mn1 N2 C1 C2 162.9(2) . . . . ?
C9 C8 C7 C6 0.3(4) . . . . ?
N1 C6 C7 C8 -1.0(4) . . . . ?
C5 C6 C7 C8 -179.1(3) . . . . ?
C7 C8 C9 C10 0.5(5) . . . . ?
C6 N1 C10 C9 -0.2(4) . . . . ?
Mn1 N1 C10 C9 169.1(2) . . . . ?
C8 C9 C10 N1 -0.5(5) . . . . ?
N2 C1 C2 C3 -0.3(5) . . . . ?
N2 C5 C4 C3 -1.4(5) . . . . ?
C6 C5 C4 C3 178.8(3) . . . . ?
C1 C2 C3 C4 1.8(5) . . . . ?
C5 C4 C3 C2 -1.0(5) . . . . ?
